data_2005371
loop_
_publ_author_name
'Schormann, N.'
'Egert, E.'

_publ_section_title
;
 A Fully Cyclo-Substituted Cyclohexane
;
_journal_issue 9
_journal_name_full 'Acta Crystallographica Section C'
_journal_page_first 2254
_journal_page_last 2256
_journal_paper_doi 10.1107/S0108270196003885
_journal_volume 52
_journal_year 1996
_chemical_formula_sum 'C18 H24 O3'
_chemical_formula_weight 288.4
_space_group_IT_number 31
_symmetry_cell_setting orthorhombic
_symmetry_space_group_name_Hall 'P 2ac -2'
_symmetry_space_group_name_H-M 'P m n 21'
_atom_type_scat_source IntTabIV
_cell_angle_alpha 90
_cell_angle_beta 90
_cell_angle_gamma 90
_cell_formula_units_Z 2
_cell_length_a 13.734(2)
_cell_length_b 8.281(1)
_cell_length_c 6.530(1)
_cell_measurement_reflns_used 40
_cell_measurement_temperature 293
_cell_measurement_theta_max 12.5
_cell_measurement_theta_min 10
_cell_volume 742.67(18)
_computing_cell_refinement 'profile-fitting program'
_computing_data_collection 'profile-fitting program (Clegg, 1981)'
_computing_data_reduction 'SHELXTL (Sheldrick, 1983)'
_computing_molecular_graphics 'XP SHELXTL'
_computing_publication_material SHELXTL
_computing_structure_refinement 'SHELXTL using blocked-cascade least squares'
_computing_structure_solution 'SHELXTL using direct methods'
_diffrn_measurement_device 'Stoe-Siemens four-circle'
_diffrn_measurement_method '\w/2\q scans'
_diffrn_radiation_type MoK\a
_diffrn_radiation_wavelength 0.71073
_diffrn_reflns_av_R_equivalents 0.027
_diffrn_reflns_limit_h_max 16
_diffrn_reflns_limit_h_min 0
_diffrn_reflns_limit_k_max 9
_diffrn_reflns_limit_k_min 0
_diffrn_reflns_limit_l_max 7
_diffrn_reflns_limit_l_min -7
_diffrn_reflns_number 1465
_diffrn_reflns_theta_max 25
_diffrn_standards_decay_% none
_diffrn_standards_interval_count 100
_diffrn_standards_number 3
_exptl_absorpt_coefficient_mu 0.08
_exptl_absorpt_correction_type none
_exptl_crystal_colour colourless
_exptl_crystal_density_diffrn 1.290
_exptl_crystal_density_method none
_exptl_crystal_description block
_exptl_crystal_size_max 0.5
_exptl_crystal_size_mid 0.3
_exptl_crystal_size_min 0.2
_refine_diff_density_max 0.21
_refine_diff_density_min -0.19
_refine_ls_extinction_method none
_refine_ls_goodness_of_fit_obs 1.21
_refine_ls_hydrogen_treatment 'H atoms riding, C-H 0.96\%A'
_refine_ls_number_parameters 105
_refine_ls_number_reflns 645
_refine_ls_R_factor_obs 0.049
_refine_ls_shift/esd_max 0.01
_refine_ls_structure_factor_coef F
_refine_ls_weighting_details 'w = 1/[\s^2^(F)+0.001F^2^]'
_refine_ls_weighting_scheme calc
_refine_ls_wR_factor_obs 0.056
_reflns_number_observed 645
_reflns_number_total 746
_reflns_observed_criterion F>3\s(F)
_cod_data_source_file jz1118.cif
_cod_data_source_block jz1118a
_cod_depositor_comments
;
The following automatic conversions were performed:

'_refine_ls_weighting_scheme' value ' 1/[\s^2^(F)+0.001F^2^]' was
changed to 'calc'. New tag '_refine_ls_weighting_details' was
created. The value of the new tag was set to 'w =
1/[\s^2^(F)+0.001F^2^]'.

Automatic conversion script
Id: cif_fix_values 3143 2015-03-26 13:38:13Z robertas 
;
_cod_original_cell_volume 742.7
_cod_database_code 2005371

loop_
_symmetry_equiv_pos_as_xyz
x,y,z
1/2-x,-y,1/2+z
1/2+x,-y,1/2+z
-x,y,z

loop_
_atom_site_label
_atom_site_fract_x
_atom_site_fract_y
_atom_site_fract_z
_atom_site_U_iso_or_equiv
O(1) .5000 .7320(4) .6081 .052(1)
C(2) .5000 .5824(6) .5002(11) .051(2)
C(3) .5000 .7342(5) .3851(10) .032(2)
C(4) .4050(2) .7987(4) .2969(8) .037(1)
C(5) .3113(3) .7288(5) .3978(11) .060(2)
C(6) .2983(3) .6160(5) .2130(10) .065(2)
C(7) .3721(3) .7173(5) .0918(9) .052(1)
C(8) .4125(2) .9828(4) .2956(9) .034(1)
O(9) .3221(2) 1.0671(3) .2649(8) .055(1)
C(10) .3675(3) 1.0724(4) .4635(9) .045(1)
C(11) .5000 1.0526(5) .1873(10) .036(2)
C(12) .5000 1.0400(7) -.0509(11) .059(2)
C(13) .5000 1.2190(7) -.0673(13) .073(3)
C(14) .5000 1.2406(6) .1605(11) .053(2)
H(2a) .5571 .5154 .5003 .068
H(5a) .2598 .8060 .4146 .076
H(5b) .3224 .6739 .5251 .076
H(6a) .2338 .6161 .1561 .077
H(6b) .3186 .5067 .2375 .077
H(7a) .4220 .6552 .0254 .064
H(7b) .3433 .7903 -.0050 .064
H(10a) .3966 1.1707 .5118 .057
H(10b) .3389 1.0155 .5767 .057
H(12a) .4429 .9896 -.1069 .075
H(13a) .5571 1.2620 -.1322 .094
H(14a) .5571 1.2928 .2137 .070

loop_
_geom_angle_atom_site_label_1
_geom_angle_atom_site_label_2
_geom_angle_atom_site_label_3
_geom_angle_site_symmetry_3
_geom_angle
_geom_angle_publ_flag
C(4) C(3) C(4) 4_655 117.9(5) yes
C(3) C(4) C(8) . 107.1(3) yes
C(12) C(11) C(14) . 87.4(4) yes
C(5) C(4) C(7) . 87.9(3) yes
C(4) C(8) C(11) . 116.0(3) yes
C(8) C(11) C(8) 4_655 105.5(5) yes

loop_
_geom_bond_atom_site_label_1
_geom_bond_atom_site_label_2
_geom_bond_site_symmetry_2
_geom_bond_distance
_geom_bond_publ_flag
C(3) C(4) . 1.523(5) yes
C(4) C(7) . 1.566(7) yes
C(5) C(6) . 1.536(8) yes
C(8) C(11) . 1.509(5) yes
C(11) C(14) . 1.567(7) yes
C(12) C(13) . 1.486(9) yes
C(4) C(5) . 1.558(6) yes
C(4) C(8) . 1.528(5) yes
C(6) C(7) . 1.536(7) yes
C(11) C(12) . 1.560(10) yes
C(13) C(14) . 1.500(10) yes
O(1) C(2) . 1.425(6) no
C(2) C(3) . 1.465(8) no
C(3) C(4) 4_655 1.523(5) no
C(8) O(9) . 1.439(4) no
C(11) C(8) 4_655 1.509(5) no
O(1) C(3) . 1.456(7) no
C(8) C(10) . 1.461(7) no
O(9) C(10) . 1.440(7) no

loop_
_geom_torsion_atom_site_label_1
_geom_torsion_atom_site_label_2
_geom_torsion_atom_site_label_3
_geom_torsion_atom_site_label_4
_geom_torsion_site_symmetry_1
_geom_torsion_site_symmetry_4
_geom_torsion
_geom_torsion_publ_flag
C(4) C(3) C(4) C(8) 4_655 . -49.6(7) yes
C(4) C(5) C(6) C(7) . . -14.8(3) yes
C(3) C(4) C(8) C(11) . . 54.4(6) yes
C(4) C(8) C(11) C(8) . 4_655 -58.8(7) yes
